data_1542106
loop_
_publ_author_name
'Barrer, R.M.'
'Cole, J.F.'
'Villiger, H.'

_publ_section_title
;
 Chemistry of soil minerals. part VII. Synthesis, properties, and crystal
 structures of salt-filled cancrinites
;
_journal_name_full
;
Journal of the Chemical Society A: Inorganic, Physical, Theoretical (1966-1971)
;
_journal_page_first 1523
_journal_page_last 1531
_journal_volume 1970
_journal_year 1970
_chemical_formula_sum 'Al6 Na7.14 Si6'
_chemical_name_systematic 'Na7.14 (Al6 Si7.08 O26.73) (H2 O)4.87'
_space_group_IT_number 173
_symmetry_space_group_name_Hall 'P 6c'
_symmetry_space_group_name_H-M 'P 63'
_cell_angle_alpha 90
_cell_angle_beta 90
_cell_angle_gamma 120
_cell_formula_units_Z 1
_cell_length_a 12.72
_cell_length_b 12.72
_cell_length_c 5.19
_cell_volume 727.231
_citation_journal_id_ASTM JCSIAP
_cod_data_source_file Barrer_JCSIAP_1970_769.cif
_cod_data_source_block Al6Na7.14Si6
_cod_original_cell_volume 727.2308
_cod_database_code 1542106

loop_
_symmetry_equiv_pos_as_xyz
x,y,z
x-y,x,z+1/2
-y,x-y,z
-x,-y,z+1/2
-x+y,-x,z
y,-x+y,z+1/2

loop_
_atom_site_label
_atom_site_type_symbol
_atom_site_fract_x
_atom_site_fract_y
_atom_site_fract_z
_atom_site_occupancy
_atom_site_U_iso_or_equiv
Al1 Al+3 0.0765 0.4147 0.75 1 0.0
Na2 Na+1 0.115 0.1933 0.228 0.25 0.0
Na1 Na+1 0.141 0.293 0.259 0.7 0.0
Na3 Na+1 0.3333 0.6667 0.628 0.72 0.0
Si1 Si+4 0.3285 0.411 0.74 1 0.0
